data_7239589
loop_
_publ_author_name
'Li, Fang-Fang'
'Zhang, Qin-Qin'
'Zhao, Yan-Yan'
'Jiang, Shu-Xin'
'Shi, Xue-Ying'
'Cui, Jian-Zhong'
'Gao, Hong-ling'

_publ_section_title
;
 Syntheses, structures, and properties of six new coordination polymers
 constructed from N-heterocyclic multicarboxylic acids
;
_journal_issue 21
_journal_name_full 'RSC Advances'
_journal_page_first 10424
_journal_paper_doi 10.1039/c4ra00180j
_journal_volume 4
_journal_year 2014
_chemical_formula_sum 'C16 H21 N3 O8.5 Zn'
_chemical_formula_weight 456.73
_space_group_IT_number 2
_space_group_name_Hall '-P 1'
_space_group_name_H-M_alt 'P -1'
_symmetry_cell_setting triclinic
_symmetry_space_group_name_H-M 'P -1'
_atom_sites_solution_hydrogens geom
_atom_sites_solution_primary direct
_atom_sites_solution_secondary difmap
_audit_creation_method SHELXL-97
_cell_angle_alpha 66.67(3)
_cell_angle_beta 78.17(3)
_cell_angle_gamma 71.78(3)
_cell_formula_units_Z 2
_cell_length_a 7.4083(15)
_cell_length_b 10.890(2)
_cell_length_c 13.632(3)
_cell_measurement_reflns_used 3178
_cell_measurement_temperature 113(2)
_cell_measurement_theta_max 27.8485
_cell_measurement_theta_min 2.1077
_cell_volume 955.1(4)
_computing_cell_refinement crystalclear
_computing_data_collection crystalclear
_computing_data_reduction crystalclear
_computing_molecular_graphics 'Bruker SHELXTL'
_computing_publication_material 'Bruker SHELXTL'
_computing_structure_refinement 'SHELXL-97 (Sheldrick, 1997)'
_computing_structure_solution 'SHELXS-97 (Sheldrick, 1990)'
_diffrn_ambient_temperature 113(2)
_diffrn_measured_fraction_theta_full 0.979
_diffrn_measured_fraction_theta_max 0.979
_diffrn_measurement_device_type 'rigaku saturn'
_diffrn_measurement_method '\w scans'
_diffrn_radiation_monochromator confocal
_diffrn_radiation_source 'rotating anode'
_diffrn_radiation_type MoK\a
_diffrn_radiation_wavelength 0.71073
_diffrn_reflns_av_R_equivalents 0.0410
_diffrn_reflns_av_sigmaI/netI 0.0684
_diffrn_reflns_limit_h_max 9
_diffrn_reflns_limit_h_min -9
_diffrn_reflns_limit_k_max 14
_diffrn_reflns_limit_k_min -13
_diffrn_reflns_limit_l_max 17
_diffrn_reflns_limit_l_min -14
_diffrn_reflns_number 9423
_diffrn_reflns_theta_full 27.86
_diffrn_reflns_theta_max 27.86
_diffrn_reflns_theta_min 2.11
_diffrn_standards_decay_% 0
_diffrn_standards_interval_count 0
_diffrn_standards_interval_time 0
_diffrn_standards_number 0
_exptl_absorpt_coefficient_mu 1.339
_exptl_absorpt_correction_T_max 0.8559
_exptl_absorpt_correction_T_min 0.7756
_exptl_absorpt_correction_type multi-scan
_exptl_absorpt_process_details crystalclear
_exptl_crystal_density_diffrn 1.588
_exptl_crystal_density_method 'not measured'
_exptl_crystal_F_000 472
_exptl_crystal_size_max 0.20
_exptl_crystal_size_mid 0.18
_exptl_crystal_size_min 0.12
_refine_diff_density_max 0.559
_refine_diff_density_min -0.663
_refine_diff_density_rms 0.097
_refine_ls_extinction_method none
_refine_ls_goodness_of_fit_ref 1.043
_refine_ls_hydrogen_treatment mixed
_refine_ls_matrix_type full
_refine_ls_number_parameters 298
_refine_ls_number_reflns 4441
_refine_ls_number_restraints 27
_refine_ls_restrained_S_all 1.042
_refine_ls_R_factor_all 0.0481
_refine_ls_R_factor_gt 0.0370
_refine_ls_shift/su_max 0.000
_refine_ls_shift/su_mean 0.000
_refine_ls_structure_factor_coef Fsqd
_refine_ls_weighting_details 'calc w=1/[\s^2^(Fo^2^)+(0.0622P)^2^+0.0000P] where P=(Fo^2^+2Fc^2^)/3'
_refine_ls_weighting_scheme calc
_refine_ls_wR_factor_gt 0.1120
_refine_ls_wR_factor_ref 0.1151
_reflns_number_gt 3168
_reflns_number_total 4441
_reflns_threshold_expression >2sigma(I)
_cod_data_source_file c4ra00180j.txt
_cod_data_source_block shelxl
_cod_depositor_comments
;
The following automatic conversions were performed:

data item '_exptl_absorpt_correction_type' value 'MULTI-SCAN' was
changed to 'multi-scan' in accordance with the
/home/saulius/struct/COD-crude-data/automatic-downloads/DataCite-retrospective/RSC/depositions/lib/dictionaries/cif_core.dic
dictionary named 'cif_core.dic' version 2.4.2 last updated on
2011-04-26.

data item '_symmetry_cell_setting' value 'Triclinic' was changed to
'triclinic' in accordance with the
/home/saulius/struct/COD-crude-data/automatic-downloads/DataCite-retrospective/RSC/depositions/lib/dictionaries/cif_core.dic
dictionary named 'cif_core.dic' version 2.4.2 last updated on
2011-04-26.

Automatic conversion script
Id: cif_fix_values 6909 2019-04-08 15:41:33Z antanas 
;
_cod_original_cell_volume 955.1(3)
_cod_original_sg_symbol_H-M P-1
_cod_original_formula_sum 'C16 H21 N3 O8.50 Zn'
_cod_database_code 7239589

loop_
_symmetry_equiv_pos_as_xyz
'x, y, z'
'-x, -y, -z'

loop_
_atom_site_label
_atom_site_type_symbol
_atom_site_fract_x
_atom_site_fract_y
_atom_site_fract_z
_atom_site_U_iso_or_equiv
_atom_site_adp_type
_atom_site_occupancy
_atom_site_symmetry_multiplicity
_atom_site_calc_flag
_atom_site_refinement_flags
_atom_site_disorder_assembly
_atom_site_disorder_group
Zn1 Zn 1.0000 0.5000 0.0000 0.00757(12) Uani 1 2 d S . .
Zn2 Zn 0.5000 1.0000 0.0000 0.00737(12) Uani 1 2 d S . .
O1 O 0.8596(3) 0.18140(19) 0.02686(16) 0.0164(4) Uani 1 1 d . . .
O2 O 0.7360(3) 0.1764(2) 0.19354(15) 0.0193(4) Uani 1 1 d . . .
O3 O 0.8351(3) 0.70163(18) -0.04172(14) 0.0118(4) Uani 1 1 d . . .
O4 O 0.5402(3) 0.84233(17) -0.06264(14) 0.0101(4) Uani 1 1 d . . .
O5 O 0.7862(3) 0.9770(3) -0.0066(3) 0.0439(8) Uani 1 1 d D . .
H5A H 0.867(4) 0.906(2) -0.012(3) 0.053 Uiso 1 1 d D . .
H5B H 0.817(5) 1.031(3) 0.014(3) 0.053 Uiso 1 1 d D . .
N1 N 0.6891(3) 0.4792(2) 0.01587(16) 0.0076(4) Uani 1 1 d . . .
N2 N 0.9756(3) 0.4866(2) 0.16161(17) 0.0136(5) Uani 1 1 d . . .
N3 N 0.5009(4) 0.8536(2) 0.16128(18) 0.0203(6) Uani 1 1 d . . .
C1 C 0.7467(4) 0.2282(3) 0.0939(2) 0.0134(5) Uani 1 1 d . . .
C2 C 0.6139(4) 0.3709(3) 0.04385(19) 0.0083(5) Uani 1 1 d . . .
C3 C 0.5764(4) 0.6071(3) -0.02663(19) 0.0079(5) Uani 1 1 d . . .
C4 C 0.6593(4) 0.7276(3) -0.04713(19) 0.0082(5) Uani 1 1 d . . .
C5 C 0.9636(5) 0.3706(3) 0.2448(2) 0.0212(7) Uani 1 1 d . . .
H5 H 0.9541 0.2938 0.2313 0.025 Uiso 1 1 calc R . .
C6 C 0.9643(5) 0.3578(4) 0.3502(2) 0.0289(8) Uani 1 1 d . . .
H6 H 0.9526 0.2739 0.4070 0.035 Uiso 1 1 calc R . .
C7 C 0.9821(5) 0.4674(4) 0.3733(2) 0.0265(8) Uani 1 1 d . . .
C8 C 0.9908(5) 0.5907(3) 0.2851(2) 0.0231(7) Uani 1 1 d . . .
H8 H 0.9995 0.6696 0.2959 0.028 Uiso 1 1 calc R . .
C9 C 0.9866(4) 0.5949(3) 0.1830(2) 0.0169(6) Uani 1 1 d . . .
H9 H 0.9918 0.6787 0.1245 0.020 Uiso 1 1 calc R . .
C10 C 0.9894(6) 0.4526(4) 0.4840(2) 0.0348(9) Uani 1 1 d . . .
H10 H 0.9778 0.3669 0.5383 0.042 Uiso 1 1 calc R . .
C11 C 0.4409(5) 0.7384(3) 0.1892(2) 0.0252(7) Uani 1 1 d . . .
H11 H 0.3957 0.7236 0.1355 0.030 Uiso 1 1 calc R . .
C12 C 0.4416(5) 0.6404(3) 0.2921(2) 0.0292(8) Uani 1 1 d . . .
H12 H 0.4012 0.5595 0.3075 0.035 Uiso 1 1 calc R . .
C13 C 0.5026(5) 0.6620(3) 0.3732(2) 0.0266(7) Uani 1 1 d . . .
C14 C 0.5600(5) 0.7837(3) 0.3442(2) 0.0270(8) Uani 1 1 d . . .
H14 H 0.5990 0.8040 0.3971 0.032 Uiso 1 1 calc R . .
C15 C 0.5600(5) 0.8747(3) 0.2387(2) 0.0231(7) Uani 1 1 d . . .
H15 H 0.6035 0.9550 0.2204 0.028 Uiso 1 1 calc R . .
C16 C 0.5072(6) 0.5656(3) 0.4839(2) 0.0312(8) Uani 1 1 d . . .
H16 H 0.5214 0.5971 0.5370 0.037 Uiso 1 1 calc R . .
O6 O 0.2063(8) -0.0069(6) 0.4455(4) 0.0406(12) Uani 0.50 1 d PU A 1
O7 O -0.0397(8) -0.0684(5) 0.3433(4) 0.0406(13) Uani 0.50 1 d PU B 1
O8 O 0.3224(8) 0.0323(6) 0.4904(4) 0.0481(14) Uani 0.50 1 d PU C 2
O9 O 0.1059(8) -0.0902(6) 0.4357(4) 0.0431(13) Uani 0.50 1 d PU D 2
O10 O 0.0232(7) -0.0783(5) 0.2474(3) 0.0301(10) Uani 0.50 1 d PU E 2
O11 O 0.4399(9) 0.1872(7) 0.3741(5) 0.0533(15) Uani 0.50 1 d PU F 3
O11' O 0.5577(9) 0.2070(6) 0.3888(4) 0.0427(13) Uani 0.50 1 d PU G 4

loop_
_atom_site_aniso_label
_atom_site_aniso_U_11
_atom_site_aniso_U_22
_atom_site_aniso_U_33
_atom_site_aniso_U_23
_atom_site_aniso_U_13
_atom_site_aniso_U_12
Zn1 0.0069(2) 0.0075(2) 0.0082(2) -0.00393(16) -0.00169(15) 0.00052(16)
Zn2 0.0071(2) 0.0046(2) 0.0098(2) -0.00188(16) -0.00083(15) -0.00167(16)
O1 0.0069(9) 0.0118(9) 0.0340(12) -0.0140(9) 0.0013(8) -0.0017(7)
O2 0.0259(12) 0.0127(10) 0.0170(10) 0.0006(8) -0.0113(8) -0.0038(9)
O3 0.0080(9) 0.0081(9) 0.0196(10) -0.0052(8) -0.0029(7) -0.0012(7)
O4 0.0102(9) 0.0062(8) 0.0141(9) -0.0040(7) -0.0028(7) -0.0008(7)
O5 0.0067(11) 0.0412(16) 0.113(2) -0.0628(17) -0.0022(13) -0.0013(11)
N1 0.0066(11) 0.0060(10) 0.0107(10) -0.0035(8) -0.0012(8) -0.0013(8)
N2 0.0148(12) 0.0190(12) 0.0108(11) -0.0071(9) -0.0012(9) -0.0070(10)
N3 0.0387(17) 0.0113(11) 0.0095(11) -0.0022(9) -0.0019(10) -0.0067(11)
C1 0.0075(13) 0.0096(12) 0.0250(15) -0.0065(11) -0.0052(10) -0.0020(10)
C2 0.0095(12) 0.0058(11) 0.0077(11) -0.0025(9) -0.0008(9) 0.0005(9)
C3 0.0085(12) 0.0066(11) 0.0092(12) -0.0038(10) 0.0002(9) -0.0020(9)
C4 0.0101(13) 0.0073(12) 0.0062(11) -0.0017(9) -0.0014(9) -0.0014(10)
C5 0.0318(18) 0.0280(17) 0.0126(14) -0.0079(13) -0.0002(12) -0.0197(14)
C6 0.049(2) 0.0351(19) 0.0127(14) -0.0055(14) 0.0011(14) -0.0313(18)
C7 0.042(2) 0.0385(19) 0.0120(14) -0.0102(13) 0.0046(13) -0.0313(17)
C8 0.0324(18) 0.0328(18) 0.0170(14) -0.0157(13) 0.0063(12) -0.0225(15)
C9 0.0191(15) 0.0208(15) 0.0158(14) -0.0090(12) 0.0025(11) -0.0109(12)
C10 0.059(3) 0.051(2) 0.0121(15) -0.0108(15) 0.0059(15) -0.044(2)
C11 0.049(2) 0.0115(14) 0.0149(14) -0.0041(12) 0.0049(13) -0.0124(14)
C12 0.054(2) 0.0118(15) 0.0163(15) -0.0029(12) 0.0089(14) -0.0112(15)
C13 0.045(2) 0.0134(14) 0.0121(14) -0.0028(12) 0.0046(13) -0.0015(14)
C14 0.051(2) 0.0105(14) 0.0144(14) -0.0041(12) -0.0028(14) -0.0012(14)
C15 0.040(2) 0.0110(14) 0.0169(15) -0.0038(12) -0.0067(13) -0.0044(13)
C16 0.052(2) 0.0161(15) 0.0124(14) -0.0026(12) 0.0068(14) -0.0013(15)
O6 0.038(3) 0.046(3) 0.028(2) -0.014(2) 0.003(2) 0.000(2)
O7 0.047(3) 0.025(3) 0.036(3) 0.002(2) -0.004(2) -0.007(2)
O8 0.034(3) 0.063(4) 0.041(3) -0.013(3) 0.003(2) -0.014(3)
O9 0.042(3) 0.045(3) 0.036(3) -0.008(2) 0.001(2) -0.012(3)
O10 0.027(3) 0.024(2) 0.026(2) -0.0009(19) -0.0001(19) -0.002(2)
O11 0.040(4) 0.070(4) 0.046(3) -0.026(3) 0.003(3) -0.007(3)
O11' 0.040(3) 0.058(3) 0.040(3) -0.032(3) 0.004(2) -0.012(3)

loop_
_atom_type_symbol
_atom_type_description
_atom_type_scat_dispersion_real
_atom_type_scat_dispersion_imag
_atom_type_scat_source
C C 0.0033 0.0016 'International Tables Vol C Tables 4.2.6.8 and 6.1.1.4'
H H 0.0000 0.0000 'International Tables Vol C Tables 4.2.6.8 and 6.1.1.4'
N N 0.0061 0.0033 'International Tables Vol C Tables 4.2.6.8 and 6.1.1.4'
O O 0.0106 0.0060 'International Tables Vol C Tables 4.2.6.8 and 6.1.1.4'
Zn Zn 0.2839 1.4301 'International Tables Vol C Tables 4.2.6.8 and 6.1.1.4'

loop_
_geom_angle_atom_site_label_1
_geom_angle_atom_site_label_2
_geom_angle_atom_site_label_3
_geom_angle
_geom_angle_site_symmetry_1
_geom_angle_site_symmetry_3
O3 Zn1 O3 180.000(1) . 2_765
O3 Zn1 N2 89.95(9) . 2_765
O3 Zn1 N2 90.05(9) 2_765 2_765
O3 Zn1 N2 90.05(9) . .
O3 Zn1 N2 89.95(9) 2_765 .
N2 Zn1 N2 180.0 2_765 .
O3 Zn1 N1 103.80(7) . 2_765
O3 Zn1 N1 76.20(7) 2_765 2_765
N2 Zn1 N1 92.47(8) 2_765 2_765
N2 Zn1 N1 87.53(8) . 2_765
O3 Zn1 N1 76.20(7) . .
O3 Zn1 N1 103.80(7) 2_765 .
N2 Zn1 N1 87.53(8) 2_765 .
N2 Zn1 N1 92.47(8) . .
N1 Zn1 N1 180.0 2_765 .
O5 Zn2 O5 180.0 2_675 .
O5 Zn2 O4 86.64(8) 2_675 .
O5 Zn2 O4 93.36(8) . .
O5 Zn2 O4 93.36(8) 2_675 2_675
O5 Zn2 O4 86.64(8) . 2_675
O4 Zn2 O4 180.0 . 2_675
O5 Zn2 N3 89.38(13) 2_675 .
O5 Zn2 N3 90.63(13) . .
O4 Zn2 N3 91.42(8) . .
O4 Zn2 N3 88.58(8) 2_675 .
O5 Zn2 N3 90.63(13) 2_675 2_675
O5 Zn2 N3 89.37(13) . 2_675
O4 Zn2 N3 88.58(8) . 2_675
O4 Zn2 N3 91.42(8) 2_675 2_675
N3 Zn2 N3 180.0 . 2_675
C4 O3 Zn1 119.99(15) . .
C4 O4 Zn2 132.01(16) . .
Zn2 O5 H5A 122(2) . .
Zn2 O5 H5B 116(2) . .
H5A O5 H5B 120(2) . .
C3 N1 C2 118.1(2) . .
C3 N1 Zn1 107.51(15) . .
C2 N1 Zn1 133.72(17) . .
C5 N2 C9 117.5(2) . .
C5 N2 Zn1 122.53(18) . .
C9 N2 Zn1 119.74(18) . .
C15 N3 C11 117.5(2) . .
C15 N3 Zn2 120.73(19) . .
C11 N3 Zn2 121.7(2) . .
O2 C1 O1 128.7(3) . .
O2 C1 C2 117.1(2) . .
O1 C1 C2 114.1(2) . .
N1 C2 C3 120.2(2) . 2_665
N1 C2 C1 115.9(2) . .
C3 C2 C1 123.9(2) 2_665 .
N1 C3 C2 121.7(2) . 2_665
N1 C3 C4 116.7(2) . .
C2 C3 C4 121.4(2) 2_665 .
O4 C4 O3 126.8(2) . .
O4 C4 C3 115.2(2) . .
O3 C4 C3 117.9(2) . .
N2 C5 C6 122.7(3) . .
N2 C5 H5 118.7 . .
C6 C5 H5 118.7 . .
C5 C6 C7 120.4(3) . .
C5 C6 H6 119.8 . .
C7 C6 H6 119.8 . .
C6 C7 C8 116.6(3) . .
C6 C7 C10 120.6(3) . .
C8 C7 C10 122.8(3) . .
C9 C8 C7 119.1(3) . .
C9 C8 H8 120.5 . .
C7 C8 H8 120.5 . .
N2 C9 C8 123.7(3) . .
N2 C9 H9 118.2 . .
C8 C9 H9 118.2 . .
C10 C10 C7 126.3(4) 2_766 .
C10 C10 H10 116.8 2_766 .
C7 C10 H10 116.8 . .
N3 C11 C12 123.5(3) . .
N3 C11 H11 118.3 . .
C12 C11 H11 118.3 . .
C11 C12 C13 119.2(3) . .
C11 C12 H12 120.4 . .
C13 C12 H12 120.4 . .
C12 C13 C14 117.0(3) . .
C12 C13 C16 123.3(3) . .
C14 C13 C16 119.8(3) . .
C15 C14 C13 120.2(3) . .
C15 C14 H14 119.9 . .
C13 C14 H14 119.9 . .
N3 C15 C14 122.6(3) . .
N3 C15 H15 118.7 . .
C14 C15 H15 118.7 . .
C16 C16 C13 124.4(4) 2_666 .
C16 C16 H16 117.8 2_666 .
C13 C16 H16 117.8 . .

loop_
_geom_bond_atom_site_label_1
_geom_bond_atom_site_label_2
_geom_bond_distance
_geom_bond_site_symmetry_2
Zn1 O3 2.0629(19) .
Zn1 O3 2.0629(19) 2_765
Zn1 N2 2.123(2) 2_765
Zn1 N2 2.123(2) .
Zn1 N1 2.342(2) 2_765
Zn1 N1 2.342(2) .
Zn2 O5 2.043(2) 2_675
Zn2 O5 2.043(2) .
Zn2 O4 2.1220(17) .
Zn2 O4 2.1220(17) 2_675
Zn2 N3 2.144(2) .
Zn2 N3 2.144(2) 2_675
O1 C1 1.258(3) .
O2 C1 1.244(3) .
O3 C4 1.255(3) .
O4 C4 1.250(3) .
O5 H5A 0.838(10) .
O5 H5B 0.836(10) .
N1 C3 1.343(3) .
N1 C2 1.348(3) .
N2 C5 1.336(4) .
N2 C9 1.351(3) .
N3 C15 1.342(4) .
N3 C11 1.348(3) .
C1 C2 1.526(4) .
C2 C3 1.407(4) 2_665
C3 C2 1.407(4) 2_665
C3 C4 1.523(3) .
C5 C6 1.388(4) .
C5 H5 0.9500 .
C6 C7 1.398(4) .
C6 H6 0.9500 .
C7 C8 1.413(4) .
C7 C10 1.464(4) .
C8 C9 1.381(4) .
C8 H8 0.9500 .
C9 H9 0.9500 .
C10 C10 1.330(6) 2_766
C10 H10 0.9500 .
C11 C12 1.386(4) .
C11 H11 0.9500 .
C12 C13 1.399(5) .
C12 H12 0.9500 .
C13 C14 1.401(4) .
C13 C16 1.457(4) .
C14 C15 1.387(4) .
C14 H14 0.9500 .
C15 H15 0.9500 .
C16 C16 1.350(6) 2_666
C16 H16 0.9500 .

loop_
_geom_hbond_atom_site_label_D
_geom_hbond_atom_site_label_H
_geom_hbond_atom_site_label_A
_geom_hbond_distance_DH
_geom_hbond_distance_HA
_geom_hbond_distance_DA
_geom_hbond_angle_DHA
_geom_hbond_site_symmetry_A
O5 H5A O1 0.838(10) 1.96(2) 2.681(3) 144(3) 2_765
O5 H5A O3 0.838(10) 2.50(3) 3.121(3) 132(3) .
O5 H5B O1 0.836(10) 1.850(13) 2.669(3) 166(4) 1_565

loop_
_geom_torsion_atom_site_label_1
_geom_torsion_atom_site_label_2
_geom_torsion_atom_site_label_3
_geom_torsion_atom_site_label_4
_geom_torsion
_geom_torsion_site_symmetry_1
_geom_torsion_site_symmetry_4
O3 Zn1 O3 C4 -136(56) 2_765 .
N2 Zn1 O3 C4 83.56(19) 2_765 .
N2 Zn1 O3 C4 -96.44(19) . .
N1 Zn1 O3 C4 176.09(17) 2_765 .
N1 Zn1 O3 C4 -3.91(17) . .
O5 Zn2 O4 C4 -140.7(2) 2_675 .
O5 Zn2 O4 C4 39.3(2) . .
O4 Zn2 O4 C4 -36(19) 2_675 .
N3 Zn2 O4 C4 -51.4(2) . .
N3 Zn2 O4 C4 128.6(2) 2_675 .
O3 Zn1 N1 C3 9.88(15) . .
O3 Zn1 N1 C3 -170.12(15) 2_765 .
N2 Zn1 N1 C3 -80.68(16) 2_765 .
N2 Zn1 N1 C3 99.32(16) . .
N1 Zn1 N1 C3 -84(3) 2_765 .
O3 Zn1 N1 C2 179.8(2) . .
O3 Zn1 N1 C2 -0.2(2) 2_765 .
N2 Zn1 N1 C2 89.3(2) 2_765 .
N2 Zn1 N1 C2 -90.7(2) . .
N1 Zn1 N1 C2 85(3) 2_765 .
O3 Zn1 N2 C5 144.5(2) . .
O3 Zn1 N2 C5 -35.5(2) 2_765 .
N2 Zn1 N2 C5 55(100) 2_765 .
N1 Zn1 N2 C5 -111.7(2) 2_765 .
N1 Zn1 N2 C5 68.3(2) . .
O3 Zn1 N2 C9 -40.6(2) . .
O3 Zn1 N2 C9 139.4(2) 2_765 .
N2 Zn1 N2 C9 -131(88) 2_765 .
N1 Zn1 N2 C9 63.2(2) 2_765 .
N1 Zn1 N2 C9 -116.8(2) . .
O5 Zn2 N3 C15 -122.0(3) 2_675 .
O5 Zn2 N3 C15 58.0(3) . .
O4 Zn2 N3 C15 151.4(2) . .
O4 Zn2 N3 C15 -28.6(2) 2_675 .
N3 Zn2 N3 C15 11(64) 2_675 .
O5 Zn2 N3 C11 57.4(3) 2_675 .
O5 Zn2 N3 C11 -122.6(3) . .
O4 Zn2 N3 C11 -29.3(3) . .
O4 Zn2 N3 C11 150.7(3) 2_675 .
N3 Zn2 N3 C11 -169(64) 2_675 .
C3 N1 C2 C3 1.1(4) . 2_665
Zn1 N1 C2 C3 -167.98(16) . 2_665
C3 N1 C2 C1 -178.8(2) . .
Zn1 N1 C2 C1 12.1(3) . .
O2 C1 C2 N1 96.0(3) . .
O1 C1 C2 N1 -81.0(3) . .
O2 C1 C2 C3 -83.9(3) . 2_665
O1 C1 C2 C3 99.1(3) . 2_665
C2 N1 C3 C2 -1.1(4) . 2_665
Zn1 N1 C3 C2 170.62(18) . 2_665
C2 N1 C3 C4 174.1(2) . .
Zn1 N1 C3 C4 -14.1(2) . .
Zn2 O4 C4 O3 -42.8(4) . .
Zn2 O4 C4 C3 133.51(18) . .
Zn1 O3 C4 O4 173.72(19) . .
Zn1 O3 C4 C3 -2.5(3) . .
N1 C3 C4 O4 -164.1(2) . .
C2 C3 C4 O4 11.2(3) 2_665 .
N1 C3 C4 O3 12.5(3) . .
C2 C3 C4 O3 -172.2(2) 2_665 .
C9 N2 C5 C6 -0.8(5) . .
Zn1 N2 C5 C6 174.3(3) . .
N2 C5 C6 C7 -1.4(5) . .
C5 C6 C7 C8 2.6(5) . .
C5 C6 C7 C10 -177.9(3) . .
C6 C7 C8 C9 -1.7(5) . .
C10 C7 C8 C9 178.8(3) . .
C5 N2 C9 C8 1.7(4) . .
Zn1 N2 C9 C8 -173.5(2) . .
C7 C8 C9 N2 -0.4(5) . .
C6 C7 C10 C10 178.3(5) . 2_766
C8 C7 C10 C10 -2.3(8) . 2_766
C15 N3 C11 C12 -1.6(5) . .
Zn2 N3 C11 C12 179.1(3) . .
N3 C11 C12 C13 1.8(5) . .
C11 C12 C13 C14 0.0(5) . .
C11 C12 C13 C16 179.6(3) . .
C12 C13 C14 C15 -1.8(5) . .
C16 C13 C14 C15 178.6(3) . .
C11 N3 C15 C14 -0.4(5) . .
Zn2 N3 C15 C14 179.0(3) . .
C13 C14 C15 N3 2.1(5) . .
C12 C13 C16 C16 14.4(7) . 2_666
C14 C13 C16 C16 -166.0(5) . 2_666
